data_7227230
loop_
_publ_author_name
'Postal, Kahoana'
'Maluf, Daniela Flor\^encio'
'Valdameri, Glaucio'
'R\"udiger, Andr\'e Luis'
'Hughes, David L.'
'Sa, Eduardo Lemos de'
'Ribeiro, Ronny R.'
'Souza, Emanuel Maltempi de'
'Fernandes Soares, Jaisa'
'Nunes, Giovana G.'

_publ_section_title
;
 Chemoprotective activity of mixed valence polyoxovanadates against
 diethylsulfate in E. coli cultures: insights from chemichal speciation
 studies
;
_journal_name_full 'RSC Adv.'
_journal_paper_doi 10.1039/C6RA15826A
_journal_year 2016
_chemical_formula_moiety '0.5K, 3.5(N H4), H6 O42 P V14, 12(H2 O)'
_chemical_formula_structural '0.5K, 3.5(NH4), {H6O38V14(PO4)}, 12(H2O)'
_chemical_formula_sum 'H44 K0.5 N3.5 O54 P V14'
_chemical_formula_weight 1721.06
_space_group_crystal_system monoclinic
_space_group_IT_number 15
_space_group_name_Hall '-C 2yc'
_space_group_name_H-M_alt 'C 1 2/c 1'
_symmetry_space_group_name_Hall '-C 2yc'
_symmetry_space_group_name_H-M 'C 1 2/c 1'
_atom_sites_solution_hydrogens difmap
_atom_sites_solution_primary direct
_atom_sites_solution_secondary difmap
_audit_creation_method SHELXL-2014/7
_audit_update_record
;
2016-12-01 deposited with the CCDC.
2016-12-05 downloaded from the CCDC.
;
_cell_angle_alpha 90
_cell_angle_beta 101.332(2)
_cell_angle_gamma 90
_cell_formula_units_Z 4
_cell_length_a 11.7844(5)
_cell_length_b 24.2257(11)
_cell_length_c 16.3820(7)
_cell_measurement_reflns_used 34692
_cell_measurement_temperature 100(2)
_cell_measurement_theta_max 28.34
_cell_measurement_theta_min 3.08
_cell_volume 4585.6(3)
_computing_cell_refinement 'Bruker SAINT'
_computing_data_collection 'Bruker APEX2'
_computing_data_reduction 'Bruker SAINT'
_computing_molecular_graphics 'ORTEP (Johnson, 1976 and Farrugia, 2012)'
_computing_publication_material 'SHELXL-2014 (Sheldrick, 2015) and WINGX (Farrugia, 2012)'
_computing_structure_refinement 'SHELXL-2014 (Sheldrick, 2015)'
_computing_structure_solution 'SHELXS-97 (Sheldrick, 2008)'
_diffrn_ambient_temperature 100(2)
_diffrn_detector_area_resol_mean 10.4167
_diffrn_measured_fraction_theta_full 0.997
_diffrn_measured_fraction_theta_max 0.994
_diffrn_measurement_device_type 'Bruker D8 Venture/Photon 100 CMOS'
_diffrn_measurement_method '\f and \w scans'
_diffrn_radiation_monochromator graphite
_diffrn_radiation_type MoK\a
_diffrn_radiation_wavelength 0.71073
_diffrn_reflns_av_R_equivalents 0.0477
_diffrn_reflns_av_unetI/netI 0.0197
_diffrn_reflns_Laue_measured_fraction_full 0.997
_diffrn_reflns_Laue_measured_fraction_max 0.994
_diffrn_reflns_limit_h_max 14
_diffrn_reflns_limit_h_min -14
_diffrn_reflns_limit_k_max 30
_diffrn_reflns_limit_k_min -30
_diffrn_reflns_limit_l_max 20
_diffrn_reflns_limit_l_min -20
_diffrn_reflns_number 61802
_diffrn_reflns_point_group_measured_fraction_full 0.997
_diffrn_reflns_point_group_measured_fraction_max 0.994
_diffrn_reflns_theta_full 25.242
_diffrn_reflns_theta_max 26.474
_diffrn_reflns_theta_min 3.527
_diffrn_source 'fine-focus sealed tube'
_exptl_absorpt_coefficient_mu 2.930
_exptl_absorpt_correction_T_max 0.950
_exptl_absorpt_correction_T_min 0.688
_exptl_absorpt_correction_type multi-scan
_exptl_absorpt_process_details
;
SADABS-2014/2 - Bruker AXS area detector scaling and absorption correction 
;
_exptl_crystal_colour green
_exptl_crystal_density_diffrn 2.493
_exptl_crystal_description plate
_exptl_crystal_F_000 3388
_exptl_crystal_size_max 0.228
_exptl_crystal_size_mid 0.162
_exptl_crystal_size_min 0.024
_refine_diff_density_max 0.677
_refine_diff_density_min -0.379
_refine_diff_density_rms 0.098
_refine_ls_extinction_method none
_refine_ls_goodness_of_fit_ref 1.041
_refine_ls_hydrogen_treatment mixed
_refine_ls_matrix_type full
_refine_ls_number_parameters 435
_refine_ls_number_reflns 4720
_refine_ls_number_restraints 38
_refine_ls_restrained_S_all 1.041
_refine_ls_R_factor_all 0.0357
_refine_ls_R_factor_gt 0.0252
_refine_ls_shift/su_max 0.002
_refine_ls_shift/su_mean 0.000
_refine_ls_structure_factor_coef Fsqd
_refine_ls_weighting_details 'w=1/[\s^2^(Fo^2^)+(0.0387P)^2^+9.6061P] where P=(Fo^2^+2Fc^2^)/3'
_refine_ls_weighting_scheme calc
_refine_ls_wR_factor_gt 0.0654
_refine_ls_wR_factor_ref 0.0693
_reflns_Friedel_coverage 0.000
_reflns_number_gt 3953
_reflns_number_total 4720
_reflns_threshold_expression 'I > 2\s(I)'
_cod_data_source_file c6ra15826a2.cif
_cod_data_source_block kp198-3
_cod_original_formula_sum 'H44 K0.50 N3.50 O54 P V14'
_cod_database_code 7227230
_shelx_shelxl_version_number 2014/7
_shelx_space_group_comment
;
The symmetry employed for this shelxl refinement is uniquely defined
by the following loop, which should always be used as a source of
symmetry information in preference to the above space-group names.
They are only intended as comments.
;

loop_
_space_group_symop_operation_xyz
'x, y, z'
'-x, y, -z+1/2'
'x+1/2, y+1/2, z'
'-x+1/2, y+1/2, -z+1/2'
'-x, -y, -z'
'x, -y, z-1/2'
'-x+1/2, -y+1/2, -z'
'x+1/2, -y+1/2, z-1/2'

loop_
_atom_site_label
_atom_site_type_symbol
_atom_site_fract_x
_atom_site_fract_y
_atom_site_fract_z
_atom_site_U_iso_or_equiv
_atom_site_adp_type
_atom_site_occupancy
_atom_site_site_symmetry_order
_atom_site_calc_flag
_atom_site_refinement_flags_posn
_atom_site_refinement_flags_adp
_atom_site_refinement_flags_occupancy
_atom_site_disorder_assembly
_atom_site_disorder_group
V1 V 0.19773(3) 0.67946(2) 0.19350(3) 0.00878(10) Uani 1 1 d . . . . .
V2 V 0.33969(4) 0.58450(2) 0.11696(3) 0.00903(10) Uani 1 1 d . . . . .
V3 V 0.46923(4) 0.68607(2) 0.46040(3) 0.01051(10) Uani 1 1 d . . . . .
V4 V 0.36099(3) 0.78028(2) 0.11172(2) 0.00829(10) Uani 1 1 d . . . . .
V5 V 0.33236(3) 0.78250(2) 0.32999(3) 0.00865(10) Uani 1 1 d . . . . .
V6 V 0.32472(3) 0.58596(2) 0.32247(3) 0.01001(10) Uani 1 1 d . . . . .
V7 V 0.5000 0.84457(2) 0.2500 0.00924(13) Uani 1 2 d S T P . .
V8 V 0.5000 0.52648(2) 0.2500 0.00919(13) Uani 1 2 d S T P A .
O1 O 0.06128(15) 0.69046(7) 0.16585(11) 0.0144(4) Uani 1 1 d . . . . .
O2 O 0.29903(15) 0.53685(7) 0.04938(11) 0.0143(4) Uani 1 1 d . . . . .
O3 O 0.46175(16) 0.67681(7) 0.55588(11) 0.0144(4) Uani 1 1 d . . . . .
O4 O 0.28734(14) 0.82857(7) 0.05792(11) 0.0112(4) Uani 1 1 d . . . . .
O5 O 0.24773(15) 0.82978(7) 0.35168(11) 0.0123(4) Uani 1 1 d . . . . .
O6 O 0.27414(15) 0.53708(7) 0.37058(11) 0.0150(4) Uani 1 1 d . . . . .
O7 O 0.5000 0.91126(10) 0.2500 0.0134(5) Uani 1 2 d S T P . .
O8 O 0.5000 0.46013(10) 0.2500 0.0148(5) Uani 1 2 d S T P . .
O11 O 0.21262(14) 0.62056(7) 0.11449(10) 0.0107(4) Uani 1 1 d . . . . .
O12 O 0.58575(14) 0.74643(7) 0.48003(10) 0.0104(4) Uani 1 1 d D . . . .
O13 O 0.25709(14) 0.73210(7) 0.12263(10) 0.0095(3) Uani 1 1 d . . . . .
O14 O 0.40277(15) 0.63793(7) 0.04894(11) 0.0107(4) Uani 1 1 d D . . . .
O15 O 0.19713(14) 0.62081(7) 0.27406(10) 0.0108(4) Uani 1 1 d . . . . .
O16 O 0.33917(14) 0.54409(7) 0.22022(10) 0.0102(3) Uani 1 1 d . . . . .
O17 O 0.36065(14) 0.74661(7) 0.43638(10) 0.0100(3) Uani 1 1 d D . . . .
O18 O 0.51329(14) 0.82446(7) 0.14086(10) 0.0098(4) Uani 1 1 d . . . . .
O19 O 0.35766(14) 0.81133(7) 0.22194(10) 0.0090(3) Uani 1 1 d . . . . .
O20 O 0.50780(14) 0.55944(7) 0.15141(10) 0.0104(4) Uani 1 1 d . . . . .
O21 O 0.24081(14) 0.73237(7) 0.28030(10) 0.0096(3) Uani 1 1 d . . . . .
O22 O 0.37231(14) 0.63752(7) 0.40631(10) 0.0105(4) Uani 1 1 d . . . . .
P1 P 0.5000 0.68463(3) 0.2500 0.00616(17) Uani 1 2 d S T P . .
O23 O 0.39114(14) 0.64837(7) 0.23033(10) 0.0086(3) Uani 1 1 d . . . . .
O24 O 0.50599(14) 0.72141(7) 0.17360(10) 0.0086(3) Uani 1 1 d . . . . .
O31 O 0.14950(16) 0.68111(8) 0.44360(12) 0.0168(4) Uani 1 1 d D . . . .
O32 O 0.0000 0.80339(16) 0.2500 0.0362(8) Uani 1 2 d DS T P . .
O33 O 0.5578(7) 1.0135(2) 0.4168(5) 0.051(2) Uani 0.78(2) 1 d D . P . .
O33A O 0.505(3) 1.0079(7) 0.3912(13) 0.049(6) Uiso 0.22(2) 1 d . . P . .
O34 O 0.5106(2) 0.44965(10) 0.05933(16) 0.0369(6) Uani 1 1 d D . . . .
O35 O 0.21133(19) 0.44880(8) 0.19407(14) 0.0239(5) Uani 1 1 d D . . . .
K41 K 0.2750(12) 0.5827(6) 0.5398(9) 0.055(4) Uani 0.248(6) 1 d . . P A 1
N41 N 0.2527(9) 0.5822(6) 0.5328(9) 0.0164(18) Uani 0.752(6) 1 d D . P A 2
N42 N 0.8548(2) 0.87952(11) 0.31659(16) 0.0210(5) Uani 1 1 d D . . . .
O43 O 0.5000 0.94354(13) 0.7500 0.0307(8) Uani 1 2 d DS T P . .
O44 O 0.5269(2) 0.90830(10) 0.48089(16) 0.0403(6) Uani 1 1 d D . . . .
H411 H 0.3302(18) 0.579(3) 0.540(4) 0.070 Uiso 0.752(6) 1 d D U P A 2
H412 H 0.240(5) 0.576(2) 0.5841(18) 0.066(19) Uiso 0.752(6) 1 d D . P A 2
H413 H 0.220(4) 0.5556(17) 0.500(3) 0.07(2) Uiso 0.752(6) 1 d D . P A 2
H414 H 0.229(5) 0.6151(13) 0.515(3) 0.12(3) Uiso 0.752(6) 1 d D . P A 2
H12 H 0.619(3) 0.7531(15) 0.5278(13) 0.036(10) Uiso 1 1 d D . . . .
H14 H 0.344(2) 0.6522(16) 0.020(2) 0.046(12) Uiso 1 1 d D . . . .
H17 H 0.357(3) 0.7680(13) 0.4756(18) 0.039(11) Uiso 1 1 d D . . . .
H311 H 0.090(2) 0.6800(14) 0.4044(18) 0.035(10) Uiso 1 1 d D . . . .
H312 H 0.201(2) 0.6928(15) 0.420(2) 0.043(12) Uiso 1 1 d D . . . .
H321 H -0.038(6) 0.782(2) 0.214(3) 0.14(3) Uiso 1 1 d D . . . .
H331 H 0.594(5) 0.9912(19) 0.392(3) 0.06(2) Uiso 0.78(2) 1 d D . P . .
H341 H 0.518(4) 0.4833(9) 0.074(3) 0.076(16) Uiso 1 1 d D . . . .
H342 H 0.570(3) 0.438(2) 0.046(4) 0.11(2) Uiso 1 1 d D . . . .
H351 H 0.241(2) 0.4804(9) 0.204(2) 0.025(9) Uiso 1 1 d D . . . .
H352 H 0.1418(18) 0.4494(15) 0.199(2) 0.046(12) Uiso 1 1 d D . . . .
H421 H 0.886(3) 0.9013(13) 0.3563(18) 0.057(13) Uiso 1 1 d D . . . .
H422 H 0.808(3) 0.8582(14) 0.339(2) 0.064(14) Uiso 1 1 d D . . . .
H423 H 0.810(3) 0.8994(13) 0.2798(19) 0.060(13) Uiso 1 1 d D . . . .
H424 H 0.902(3) 0.8591(18) 0.295(3) 0.14(3) Uiso 1 1 d D . . . .
H431 H 0.449(3) 0.9198(13) 0.744(3) 0.051(13) Uiso 1 1 d D . . . .
H441 H 0.501(4) 0.8826(14) 0.445(2) 0.072(16) Uiso 1 1 d D . . . .
H442 H 0.578(3) 0.8936(18) 0.520(2) 0.084(18) Uiso 1 1 d D . . . .

loop_
_atom_site_aniso_label
_atom_site_aniso_U_11
_atom_site_aniso_U_22
_atom_site_aniso_U_33
_atom_site_aniso_U_23
_atom_site_aniso_U_13
_atom_site_aniso_U_12
V1 0.0062(2) 0.0111(2) 0.0085(2) 0.00056(16) 0.00014(16) -0.00024(15)
V2 0.0093(2) 0.0097(2) 0.0069(2) -0.00075(16) -0.00140(16) -0.00033(15)
V3 0.0144(2) 0.0111(2) 0.0061(2) 0.00019(16) 0.00231(17) -0.00025(16)
V4 0.0075(2) 0.0105(2) 0.0062(2) 0.00069(15) -0.00029(15) 0.00064(15)
V5 0.0081(2) 0.0101(2) 0.0081(2) -0.00085(16) 0.00251(16) 0.00054(15)
V6 0.0092(2) 0.0103(2) 0.0109(2) 0.00122(16) 0.00270(16) -0.00076(15)
V7 0.0080(3) 0.0095(3) 0.0095(3) 0.000 0.0001(2) 0.000
V8 0.0107(3) 0.0087(3) 0.0076(3) 0.000 0.0005(2) 0.000
O1 0.0089(9) 0.0192(10) 0.0144(9) 0.0005(8) 0.0006(7) 0.0003(7)
O2 0.0166(9) 0.0134(9) 0.0117(9) -0.0023(7) -0.0005(7) -0.0008(7)
O3 0.0171(9) 0.0167(9) 0.0094(9) 0.0004(7) 0.0029(7) -0.0004(7)
O4 0.0102(8) 0.0122(9) 0.0105(9) 0.0033(7) 0.0007(7) 0.0000(7)
O5 0.0130(9) 0.0138(9) 0.0107(9) -0.0013(7) 0.0036(7) 0.0018(7)
O6 0.0146(9) 0.0144(9) 0.0153(9) 0.0023(7) 0.0016(7) -0.0030(7)
O7 0.0153(13) 0.0110(13) 0.0142(13) 0.000 0.0038(10) 0.000
O8 0.0167(13) 0.0091(13) 0.0189(14) 0.000 0.0039(11) 0.000
O11 0.0098(8) 0.0127(9) 0.0086(8) 0.0011(7) -0.0004(7) -0.0002(7)
O12 0.0106(8) 0.0144(9) 0.0051(9) -0.0006(7) -0.0009(7) -0.0006(7)
O13 0.0106(8) 0.0111(9) 0.0064(8) -0.0001(7) 0.0005(7) -0.0001(7)
O14 0.0109(9) 0.0117(9) 0.0087(9) 0.0019(7) 0.0004(7) 0.0015(7)
O15 0.0105(8) 0.0122(9) 0.0097(9) 0.0006(7) 0.0018(7) -0.0017(7)
O16 0.0098(8) 0.0110(9) 0.0089(8) -0.0001(7) -0.0003(7) -0.0005(7)
O17 0.0094(8) 0.0138(9) 0.0071(9) -0.0007(7) 0.0024(7) 0.0007(7)
O18 0.0074(8) 0.0126(9) 0.0088(9) -0.0001(7) 0.0003(7) -0.0001(6)
O19 0.0074(8) 0.0134(9) 0.0057(8) -0.0002(6) 0.0003(7) -0.0014(6)
O20 0.0099(8) 0.0137(9) 0.0066(8) 0.0005(7) -0.0006(7) -0.0007(7)
O21 0.0100(8) 0.0118(9) 0.0069(8) 0.0008(7) 0.0014(7) 0.0001(7)
O22 0.0093(8) 0.0128(9) 0.0089(8) 0.0003(7) 0.0008(7) 0.0004(7)
P1 0.0059(4) 0.0077(4) 0.0045(4) 0.000 0.0002(3) 0.000
O23 0.0072(8) 0.0109(8) 0.0071(8) 0.0000(7) -0.0001(6) -0.0005(6)
O24 0.0084(8) 0.0110(8) 0.0063(8) 0.0013(7) 0.0013(6) 0.0004(6)
O31 0.0099(9) 0.0274(11) 0.0131(10) -0.0040(8) 0.0022(8) 0.0007(8)
O32 0.0354(19) 0.039(2) 0.032(2) 0.000 0.0013(16) 0.000
O33 0.037(4) 0.065(3) 0.054(3) 0.017(2) 0.016(3) -0.001(2)
O34 0.0591(17) 0.0256(13) 0.0305(13) -0.0067(11) 0.0200(12) 0.0015(12)
O35 0.0249(11) 0.0174(11) 0.0306(12) -0.0038(9) 0.0081(9) -0.0084(9)
K41 0.115(9) 0.023(4) 0.043(6) -0.001(4) 0.053(6) -0.002(5)
N41 0.024(2) 0.019(4) 0.006(3) 0.002(2) 0.002(2) 0.009(2)
N42 0.0127(11) 0.0255(13) 0.0217(13) 0.0134(11) -0.0043(10) -0.0122(10)
O43 0.0112(14) 0.0217(17) 0.058(2) 0.000 0.0045(15) 0.000
O44 0.0483(16) 0.0361(14) 0.0292(14) -0.0119(11) -0.0102(12) 0.0185(12)

loop_
_atom_type_symbol
_atom_type_description
_atom_type_scat_dispersion_real
_atom_type_scat_dispersion_imag
_atom_type_scat_source
N N 0.0061 0.0033 'International Tables Vol C Tables 4.2.6.8 and 6.1.1.4'
H H 0.0000 0.0000 'International Tables Vol C Tables 4.2.6.8 and 6.1.1.4'
O O 0.0106 0.0060 'International Tables Vol C Tables 4.2.6.8 and 6.1.1.4'
P P 0.1023 0.0942 'International Tables Vol C Tables 4.2.6.8 and 6.1.1.4'
V V 0.3005 0.5294 'International Tables Vol C Tables 4.2.6.8 and 6.1.1.4'
K K 0.2009 0.2494 'International Tables Vol C Tables 4.2.6.8 and 6.1.1.4'

loop_
_geom_angle_atom_site_label_1
_geom_angle_atom_site_label_2
_geom_angle_atom_site_label_3
_geom_angle
_geom_angle_site_symmetry_1
_geom_angle_site_symmetry_3
O1 V1 O21 101.77(8) . .
O1 V1 O15 100.15(8) . .
O21 V1 O15 91.21(7) . .
O1 V1 O13 100.41(8) . .
O21 V1 O13 85.99(7) . .
O15 V1 O13 159.39(7) . .
O1 V1 O11 98.59(8) . .
O21 V1 O11 159.62(7) . .
O15 V1 O11 85.92(7) . .
O13 V1 O11 89.64(7) . .
O1 V1 O23 170.92(8) . .
O21 V1 O23 85.51(7) . .
O15 V1 O23 74.05(6) . .
O13 V1 O23 85.37(6) . .
O11 V1 O23 74.29(6) . .
O2 V2 O11 101.97(9) . .
O2 V2 O14 100.31(8) . .
O11 V2 O14 94.42(8) . .
O2 V2 O16 100.67(8) . .
O11 V2 O16 97.09(8) . .
O14 V2 O16 153.36(7) . .
O2 V2 O20 96.81(8) . .
O11 V2 O20 161.11(8) . .
O14 V2 O20 84.10(7) . .
O16 V2 O20 77.29(7) . .
O2 V2 O23 172.70(8) . .
O11 V2 O23 77.19(7) . .
O14 V2 O23 86.99(7) . .
O16 V2 O23 72.35(6) . .
O20 V2 O23 83.92(6) . .
O2 V2 V8 103.19(7) . .
O11 V2 V8 133.30(6) . .
O14 V2 V8 118.62(5) . .
O16 V2 V8 39.79(5) . .
O20 V2 V8 37.59(5) . .
O23 V2 V8 72.99(4) . .
O3 V3 O22 104.15(9) . .
O3 V3 O17 98.27(8) . .
O22 V3 O17 93.82(8) . .
O3 V3 O14 100.73(8) . 2_655
O22 V3 O14 89.78(8) . 2_655
O17 V3 O14 159.16(7) . 2_655
O3 V3 O12 96.54(8) . .
O22 V3 O12 159.30(8) . .
O17 V3 O12 83.32(7) . .
O14 V3 O12 86.09(7) 2_655 .
O3 V3 O24 166.79(8) . 2_655
O22 V3 O24 87.80(7) . 2_655
O17 V3 O24 74.99(6) . 2_655
O14 V3 O24 84.66(7) 2_655 2_655
O12 V3 O24 71.63(6) . 2_655
O3 V3 K41 54.5(2) . .
O22 V3 K41 49.7(2) . .
O17 V3 K41 98.7(2) . .
O14 V3 K41 99.3(2) 2_655 .
O12 V3 K41 151.0(2) . .
O24 V3 K41 137.0(2) 2_655 .
O4 V4 O13 103.34(8) . .
O4 V4 O12 96.05(8) . 2_655
O13 V4 O12 98.03(8) . 2_655
O4 V4 O19 96.83(8) . .
O13 V4 O19 91.21(7) . .
O12 V4 O19 161.97(7) 2_655 .
O4 V4 O18 95.77(8) . .
O13 V4 O18 158.31(8) . .
O12 V4 O18 89.96(7) 2_655 .
O19 V4 O18 76.25(7) . .
O4 V4 O24 164.50(8) . .
O13 V4 O24 90.90(7) . .
O12 V4 O24 75.64(7) 2_655 .
O19 V4 O24 88.83(7) . .
O18 V4 O24 71.51(6) . .
O4 V4 V7 101.19(6) . .
O13 V4 V7 124.97(6) . .
O12 V4 V7 127.26(5) 2_655 .
O19 V4 V7 37.22(5) . .
O18 V4 V7 39.25(5) . .
O24 V4 V7 74.81(4) . .
O5 V5 O21 104.46(9) . .
O5 V5 O17 97.30(8) . .
O21 V5 O17 95.22(8) . .
O5 V5 O19 98.96(8) . .
O21 V5 O19 90.95(7) . .
O17 V5 O19 160.58(7) . .
O5 V5 O18 98.96(8) . 2_655
O21 V5 O18 154.58(8) . 2_655
O17 V5 O18 91.44(7) . 2_655
O19 V5 O18 75.61(7) . 2_655
O5 V5 O24 165.47(8) . 2_655
O21 V5 O24 88.87(7) . 2_655
O17 V5 O24 75.40(6) . 2_655
O19 V5 O24 86.36(6) . 2_655
O18 V5 O24 69.12(6) 2_655 2_655
O5 V5 V7 103.39(7) . .
O21 V5 V7 123.79(6) . .
O17 V5 V7 128.02(5) . .
O19 V5 V7 36.88(5) . .
O18 V5 V7 38.82(5) 2_655 .
O24 V5 V7 72.87(4) 2_655 .
O6 V6 O15 101.99(9) . .
O6 V6 O22 102.75(9) . .
O15 V6 O22 96.71(8) . .
O6 V6 O16 97.98(8) . .
O15 V6 O16 94.10(7) . .
O22 V6 O16 154.02(7) . .
O6 V6 O20 95.87(8) . 2_655
O15 V6 O20 161.08(8) . 2_655
O22 V6 O20 85.28(7) . 2_655
O16 V6 O20 77.12(7) . 2_655
O6 V6 O23 169.97(8) . .
O15 V6 O23 76.63(7) . .
O22 V6 O23 87.28(7) . .
O16 V6 O23 72.34(6) . .
O20 V6 O23 84.70(6) 2_655 .
O6 V6 V8 101.22(7) . .
O15 V6 V8 130.72(6) . .
O22 V6 V8 119.44(5) . .
O16 V6 V8 39.82(5) . .
O20 V6 V8 37.43(5) 2_655 .
O23 V6 V8 73.21(4) . .
O6 V6 K41 50.9(2) . .
O15 V6 K41 99.2(2) . .
O22 V6 K41 52.3(2) . .
O16 V6 K41 148.0(2) . .
O20 V6 K41 96.9(2) 2_655 .
O23 V6 K41 139.0(2) . .
V8 V6 K41 128.9(2) . .
O7 V7 O19 116.02(5) . .
O7 V7 O19 116.02(6) . 2_655
O19 V7 O19 127.97(11) . 2_655
O7 V7 O18 104.95(5) . .
O19 V7 O18 83.77(7) . .
O19 V7 O18 83.24(7) 2_655 .
O7 V7 O18 104.95(5) . 2_655
O19 V7 O18 83.24(7) . 2_655
O19 V7 O18 83.77(7) 2_655 2_655
O18 V7 O18 150.10(11) . 2_655
O7 V7 V4 121.704(13) . .
O19 V7 V4 40.31(5) . .
O19 V7 V4 107.55(6) 2_655 .
O18 V7 V4 43.71(5) . .
O18 V7 V4 116.85(5) 2_655 .
O7 V7 V4 121.705(13) . 2_655
O19 V7 V4 107.55(6) . 2_655
O19 V7 V4 40.31(5) 2_655 2_655
O18 V7 V4 116.85(5) . 2_655
O18 V7 V4 43.71(5) 2_655 2_655
V4 V7 V4 116.59(3) . 2_655
O7 V7 V5 120.271(13) . .
O19 V7 V5 40.31(5) . .
O19 V7 V5 108.68(6) 2_655 .
O18 V7 V5 118.10(5) . .
O18 V7 V5 43.03(5) 2_655 .
V4 V7 V5 75.908(15) . .
V4 V7 V5 73.361(14) 2_655 .
O7 V7 V5 120.271(13) . 2_655
O19 V7 V5 108.68(6) . 2_655
O19 V7 V5 40.31(5) 2_655 2_655
O18 V7 V5 43.03(5) . 2_655
O18 V7 V5 118.10(5) 2_655 2_655
V4 V7 V5 73.361(15) . 2_655
V4 V7 V5 75.907(15) 2_655 2_655
V5 V7 V5 119.46(3) . 2_655
O8 V8 O20 116.02(6) . 2_655
O8 V8 O20 116.02(6) . .
O20 V8 O20 127.96(11) 2_655 .
O8 V8 O16 102.90(5) . 2_655
O20 V8 O16 84.03(7) 2_655 2_655
O20 V8 O16 84.73(7) . 2_655
O8 V8 O16 102.91(5) . .
O20 V8 O16 84.73(7) 2_655 .
O20 V8 O16 84.03(7) . .
O16 V8 O16 154.19(11) 2_655 .
O8 V8 V2 118.502(13) . 2_655
O20 V8 V2 43.20(5) 2_655 2_655
O20 V8 V2 108.08(6) . 2_655
O16 V8 V2 40.93(5) 2_655 2_655
O16 V8 V2 122.84(5) . 2_655
O8 V8 V2 118.502(13) . .
O20 V8 V2 108.08(6) 2_655 .
O20 V8 V2 43.20(5) . .
O16 V8 V2 122.84(5) 2_655 .
O16 V8 V2 40.93(5) . .
V2 V8 V2 123.00(3) 2_655 .
O8 V8 V6 119.213(13) . 2_655
O20 V8 V6 107.70(6) 2_655 2_655
O20 V8 V6 42.92(5) . 2_655
O16 V8 V6 41.95(5) 2_655 2_655
O16 V8 V6 121.72(5) . 2_655
V2 V8 V6 70.546(14) 2_655 2_655
V2 V8 V6 82.371(15) . 2_655
O8 V8 V6 119.213(13) . .
O20 V8 V6 42.92(5) 2_655 .
O20 V8 V6 107.70(6) . .
O16 V8 V6 121.72(5) 2_655 .
O16 V8 V6 41.95(5) . .
V2 V8 V6 82.372(15) 2_655 .
V2 V8 V6 70.546(14) . .
V6 V8 V6 121.57(3) 2_655 .
V2 O2 K41 139.9(3) . 6_565
V3 O3 K41 101.1(3) . .
V5 O5 K41 145.0(3) . 7_566
V6 O6 K41 104.5(3) . .
V2 O11 V1 122.89(9) . .
V4 O12 V3 120.55(9) 2_655 .
V4 O12 H12 120(3) 2_655 .
V3 O12 H12 119(3) . .
V4 O13 V1 148.30(10) . .
V3 O14 V2 146.73(10) 2_655 .
V3 O14 H14 106(3) 2_655 .
V2 O14 H14 103(3) . .
V6 O15 V1 122.53(9) . .
V8 O16 V2 99.28(7) . .
V8 O16 V6 98.24(7) . .
V2 O16 V6 119.17(9) . .
V5 O17 V3 121.22(9) . .
V5 O17 H17 113(3) . .
V3 O17 H17 117(3) . .
V7 O18 V5 98.15(7) . 2_655
V7 O18 V4 97.04(7) . .
V5 O18 V4 119.14(8) 2_655 .
V7 O19 V4 102.47(8) . .
V7 O19 V5 102.80(8) . .
V4 O19 V5 136.14(9) . .
V8 O20 V6 99.65(7) . 2_655
V8 O20 V2 99.22(8) . .
V6 O20 V2 144.13(9) 2_655 .
V5 O21 V1 151.38(10) . .
V3 O22 V6 153.59(10) . .
V3 O22 K41 103.6(3) . .
V6 O22 K41 98.0(3) . .
O23 P1 O23 110.23(13) . 2_655
O23 P1 O24 109.16(9) . .
O23 P1 O24 109.25(8) 2_655 .
O23 P1 O24 109.25(8) . 2_655
O23 P1 O24 109.16(9) 2_655 2_655
O24 P1 O24 109.77(13) . 2_655
P1 O23 V1 126.53(9) . .
P1 O23 V6 126.64(9) . .
V1 O23 V6 86.75(5) . .
P1 O23 V2 127.18(9) . .
V1 O23 V2 85.62(5) . .
V6 O23 V2 90.96(6) . .
P1 O24 V4 124.36(9) . .
P1 O24 V5 122.14(9) . 2_655
V4 O24 V5 97.47(6) . 2_655
P1 O24 V3 124.09(9) . 2_655
V4 O24 V3 91.78(6) . 2_655
V5 O24 V3 87.62(5) 2_655 2_655
K41 O31 H311 127(2) . .
K41 O31 H312 100(3) . .
H311 O31 H312 103(3) . .
O33A O33 K41 161.1(16) . 3
O33A O33 H331 93(5) . .
K41 O33 H331 102(4) 3 .
O33 O33A H331 48(3) . .
K41 O34 H341 110(3) 6_565 .
K41 O34 H342 137(4) 6_565 .
H341 O34 H342 112(4) . .
K41 O35 H351 104(2) 6_565 .
K41 O35 H352 121(3) 6_565 .
H351 O35 H352 110(3) . .
O5 K41 O34 110.4(5) 7_566 6_566
O5 K41 O35 64.6(3) 7_566 6_566
O34 K41 O35 104.2(4) 6_566 6_566
O5 K41 O2 137.4(5) 7_566 6_566
O34 K41 O2 68.7(3) 6_566 6_566
O35 K41 O2 74.2(3) 6_566 6_566
O5 K41 O22 103.1(5) 7_566 .
O34 K41 O22 72.4(3) 6_566 .
O35 K41 O22 165.7(6) 6_566 .
O2 K41 O22 115.9(5) 6_566 .
O5 K41 O6 152.0(5) 7_566 .
O34 K41 O6 80.1(4) 6_566 .
O35 K41 O6 139.9(5) 6_566 .
O2 K41 O6 70.4(3) 6_566 .
O22 K41 O6 54.1(3) . .
O5 K41 O31 69.1(3) 7_566 .
O34 K41 O31 129.3(5) 6_566 .
O35 K41 O31 118.3(5) 6_566 .
O2 K41 O31 146.3(5) 6_566 .
O22 K41 O31 59.5(3) . .
O6 K41 O31 84.1(4) . .
O5 K41 O3 63.4(3) 7_566 .
O34 K41 O3 62.5(3) 6_566 .
O35 K41 O3 114.7(5) 6_566 .
O2 K41 O3 131.2(5) 6_566 .
O22 K41 O3 51.2(2) . .
O6 K41 O3 102.8(4) . .
O31 K41 O3 74.9(3) . .
O5 K41 O33 126.6(5) 7_566 3_445
O34 K41 O33 122.7(5) 6_566 3_445
O35 K41 O33 95.4(4) 6_566 3_445
O2 K41 O33 66.0(3) 6_566 3_445
O22 K41 O33 98.0(4) . 3_445
O6 K41 O33 53.0(2) . 3_445
O31 K41 O33 81.2(3) . 3_445
O3 K41 O33 147.8(5) . 3_445
O5 K41 V6 129.9(5) 7_566 .
O34 K41 V6 77.3(3) 6_566 .
O35 K41 V6 164.5(5) 6_566 .
O2 K41 V6 92.4(4) 6_566 .
O22 K41 V6 29.67(14) . .
O6 K41 V6 24.63(12) . .
O31 K41 V6 69.1(3) . .
O3 K41 V6 80.0(3) . .
O33 K41 V6 71.5(3) 3_445 .
O5 K41 V3 81.8(3) 7_566 .
O34 K41 V3 65.1(3) 6_566 .
O35 K41 V3 139.1(5) 6_566 .
O2 K41 V3 128.1(4) 6_566 .
O22 K41 V3 26.72(14) . .
O6 K41 V3 79.5(3) . .
O31 K41 V3 64.8(3) . .
O3 K41 V3 24.47(12) . .
O33 K41 V3 124.2(4) 3_445 .
V6 K41 V3 55.8(2) . .
H411 N41 H412 103(3) . .
H411 N41 H413 109(3) . .
H412 N41 H413 108(3) . .
H411 N41 H414 111(3) . .
H412 N41 H414 112(3) . .
H413 N41 H414 113(3) . .
H421 N42 H422 105(3) . .
H421 N42 H423 107(3) . .
H422 N42 H423 105(3) . .
H421 N42 H424 116(3) . .
H422 N42 H424 109(3) . .
H423 N42 H424 113(3) . .
H441 O44 H442 108(3) . .

loop_
_geom_bond_atom_site_label_1
_geom_bond_atom_site_label_2
_geom_bond_distance
_geom_bond_site_symmetry_2
V1 O1 1.6048(17) .
V1 O21 1.9077(17) .
V1 O15 1.9402(17) .
V1 O13 1.9449(17) .
V1 O11 1.9573(17) .
V1 O23 2.3635(16) .
V2 O2 1.6061(18) .
V2 O11 1.7272(17) .
V2 O14 1.9482(18) .
V2 O16 1.9554(17) .
V2 O20 2.0427(17) .
V2 O23 2.4016(17) .
V2 V8 2.9456(5) .
V3 O3 1.5997(18) .
V3 O22 1.7536(17) .
V3 O17 1.9352(18) .
V3 O14 1.9364(18) 2_655
V3 O12 1.9883(18) .
V3 O24 2.4267(16) 2_655
V3 K41 3.791(15) .
V4 O4 1.6119(17) .
V4 O13 1.7261(17) .
V4 O12 1.9227(18) 2_655
V4 O19 1.9634(17) .
V4 O18 2.0634(17) .
V4 O24 2.3023(17) .
V4 V7 2.9635(5) .
V5 O5 1.6038(17) .
V5 O21 1.7194(17) .
V5 O17 1.9174(17) .
V5 O19 1.9791(17) .
V5 O18 2.0563(17) 2_655
V5 O24 2.4221(17) 2_655
V5 V7 2.9829(5) .
V6 O6 1.6012(18) .
V6 O15 1.7702(17) .
V6 O22 1.8597(17) .
V6 O16 1.9940(17) .
V6 O20 2.0394(17) 2_655
V6 O23 2.3752(17) .
V6 V8 2.9523(5) .
V6 K41 3.720(15) .
V7 O7 1.616(2) .
V7 O19 1.8359(16) .
V7 O19 1.8359(16) 2_655
V7 O18 1.8891(17) .
V7 O18 1.8891(17) 2_655
V7 V4 2.9635(5) 2_655
V7 V5 2.9830(5) 2_655
V8 O8 1.608(2) .
V8 O20 1.8201(17) 2_655
V8 O20 1.8201(17) .
V8 O16 1.9101(16) 2_655
V8 O16 1.9101(16) .
V8 V2 2.9455(5) 2_655
V8 V6 2.9523(5) 2_655
O2 K41 2.911(14) 6_565
O3 K41 3.144(15) .
O5 K41 2.814(15) 7_566
O6 K41 2.982(15) .
O12 V4 1.9227(18) 2_655
O12 H12 0.818(18) .
O14 V3 1.9364(18) 2_655
O14 H14 0.832(19) .
O17 H17 0.833(18) .
O18 V5 2.0563(17) 2_655
O20 V6 2.0394(17) 2_655
O22 K41 2.974(15) .
P1 O23 1.5357(17) .
P1 O23 1.5358(17) 2_655
P1 O24 1.5493(17) .
P1 O24 1.5493(17) 2_655
O24 V5 2.4221(16) 2_655
O24 V3 2.4267(16) 2_655
O31 K41 3.072(13) .
O31 H311 0.855(18) .
O31 H312 0.830(18) .
O32 H321 0.84(2) .
O33 O33A 0.69(3) .
O33 K41 3.374(18) 3
O33 H331 0.83(2) .
O33A H331 1.12(5) .
O34 K41 2.842(14) 6_565
O34 H341 0.850(19) .
O34 H342 0.835(19) .
O35 K41 2.878(15) 6_565
O35 H351 0.842(17) .
O35 H352 0.840(18) .
K41 O5 2.814(15) 7_566
K41 O34 2.842(14) 6_566
K41 O35 2.878(15) 6_566
K41 O2 2.911(14) 6_566
K41 O33 3.374(18) 3_445
N41 H411 0.901(18) .
N41 H412 0.898(18) .
N41 H413 0.882(18) .
N41 H414 0.876(18) .
N42 H421 0.862(17) .
N42 H422 0.886(17) .
N42 H423 0.864(17) .
N42 H424 0.864(17) .
O43 H431 0.822(18) .
O44 H441 0.868(19) .
O44 H442 0.869(19) .

loop_
_geom_hbond_atom_site_label_D
_geom_hbond_atom_site_label_H
_geom_hbond_atom_site_label_A
_geom_hbond_distance_DH
_geom_hbond_distance_HA
_geom_hbond_distance_DA
_geom_hbond_angle_DHA
_geom_hbond_site_symmetry_A
N41 H411 O34 0.901(18) 2.20(2) 3.083(11) 167(6) 6_566
N41 H412 O35 0.898(18) 1.99(2) 2.879(15) 173(5) 6_566
N41 H413 O2 0.882(18) 2.50(5) 2.937(15) 111(4) 6_566
N41 H413 O6 0.882(18) 2.37(5) 2.929(15) 121(4) .
N41 H413 O33 0.882(18) 2.34(3) 3.152(16) 152(5) 3_445
N41 H414 O31 0.876(18) 2.09(3) 2.943(13) 164(5) .
O12 H12 O13 0.818(18) 2.05(2) 2.820(2) 156(3) 8_566
O14 H14 O4 0.832(19) 1.86(2) 2.683(2) 168(4) 7_565
O17 H17 O31 0.833(18) 1.821(19) 2.653(3) 176(4) 7_566
O31 H311 O1 0.855(18) 1.937(19) 2.772(3) 165(3) 2
O31 H312 O17 0.830(18) 2.26(2) 2.973(3) 144(3) .
O31 H312 O21 0.830(18) 2.61(3) 3.315(3) 144(3) .
O31 H312 O22 0.830(18) 2.47(3) 3.002(2) 123(3) .
O33 H331 O6 0.83(2) 2.49(6) 2.856(6) 108(5) 3
O33A H331 O6 1.12(5) 2.49(6) 3.33(3) 131(4) 3
O34 H341 O20 0.850(19) 2.25(2) 3.061(3) 159(4) .
O34 H342 O2 0.835(19) 2.47(4) 3.143(3) 138(5) 5_665
O34 H342 O14 0.835(19) 2.46(4) 3.066(3) 131(5) 5_665
O35 H351 O16 0.842(17) 1.918(18) 2.744(3) 167(3) .
O35 H352 O7 0.840(18) 2.21(2) 2.961(2) 149(3) 3_445
O35 H352 O33A 0.840(18) 2.49(5) 3.02(3) 122(3) 4_545
N42 H421 O34 0.862(17) 2.025(18) 2.875(4) 168(4) 4_655
N42 H422 O4 0.886(17) 2.32(2) 3.148(3) 155(3) 2_655
N42 H422 O19 0.886(17) 2.30(3) 2.963(3) 131(3) 2_655
N42 H423 O35 0.864(17) 2.030(17) 2.893(3) 177(4) 3
N42 H424 O32 0.864(17) 2.013(18) 2.873(4) 173(5) 1_655
O43 H431 O15 0.822(18) 1.96(2) 2.761(2) 166(4) 7_566
O44 H441 O18 0.868(19) 1.98(2) 2.821(3) 164(5) 2_655
O44 H442 O11 0.869(19) 2.01(2) 2.862(3) 165(4) 8_566

loop_
_geom_torsion_atom_site_label_1
_geom_torsion_atom_site_label_2
_geom_torsion_atom_site_label_3
_geom_torsion_atom_site_label_4
_geom_torsion
_geom_torsion_site_symmetry_1
_geom_torsion_site_symmetry_4
O11 V2 O2 K41 -115.2(5) . 6_565
O14 V2 O2 K41 147.9(5) . 6_565
O16 V2 O2 K41 -15.5(5) . 6_565
O20 V2 O2 K41 62.7(5) . 6_565
V8 V2 O2 K41 25.1(5) . 6_565
O22 V3 O3 K41 -1.3(3) . .
O17 V3 O3 K41 94.8(3) . .
O14 V3 O3 K41 -93.8(3) 2_655 .
O12 V3 O3 K41 179.0(3) . .
O24 V3 O3 K41 153.1(4) 2_655 .
O21 V5 O5 K41 153.7(5) . 7_566
O17 V5 O5 K41 56.3(5) . 7_566
O19 V5 O5 K41 -113.0(5) . 7_566
O18 V5 O5 K41 -36.3(5) 2_655 7_566
O24 V5 O5 K41 -2.4(7) 2_655 7_566
V7 V5 O5 K41 -75.7(5) . 7_566
O15 V6 O6 K41 -92.1(3) . .
O22 V6 O6 K41 7.7(3) . .
O16 V6 O6 K41 171.9(3) . .
O20 V6 O6 K41 94.1(3) 2_655 .
O23 V6 O6 K41 -173.1(5) . .
V8 V6 O6 K41 131.6(3) . .
O2 V2 O11 V1 172.17(11) . .
O14 V2 O11 V1 -86.30(11) . .
O16 V2 O11 V1 69.63(11) . .
O20 V2 O11 V1 -1.6(3) . .
O23 V2 O11 V1 -0.40(9) . .
V8 V2 O11 V1 50.82(14) . .
O4 V4 O13 V1 -139.34(19) . .
O12 V4 O13 V1 122.45(19) 2_655 .
O19 V4 O13 V1 -42.02(19) . .
O18 V4 O13 V1 11.8(4) . .
O24 V4 O13 V1 46.83(19) . .
V7 V4 O13 V1 -25.2(2) . .
O6 V6 O15 V1 -171.79(11) . .
O22 V6 O15 V1 83.60(11) . .
O16 V6 O15 V1 -72.73(11) . .
O20 V6 O15 V1 -11.4(3) 2_655 .
O23 V6 O15 V1 -1.98(9) . .
V8 V6 O15 V1 -55.36(13) . .
K41 V6 O15 V1 136.4(2) . .
O7 V7 O18 V5 118.59(5) . 2_655
O19 V7 O18 V5 -126.10(8) . 2_655
O19 V7 O18 V5 3.41(7) 2_655 2_655
O18 V7 O18 V5 -61.41(5) 2_655 2_655
V4 V7 O18 V5 -120.88(10) . 2_655
V4 V7 O18 V5 -19.55(8) 2_655 2_655
V5 V7 O18 V5 -104.19(6) . 2_655
O7 V7 O18 V4 -120.52(5) . .
O19 V7 O18 V4 -5.21(7) . .
O19 V7 O18 V4 124.29(8) 2_655 .
O18 V7 O18 V4 59.48(5) 2_655 .
V4 V7 O18 V4 101.33(6) 2_655 .
V5 V7 O18 V4 16.70(8) . .
V5 V7 O18 V4 120.88(10) 2_655 .
O7 V7 O19 V4 109.19(6) . .
O19 V7 O19 V4 -70.81(6) 2_655 .
O18 V7 O19 V4 5.57(8) . .
O18 V7 O19 V4 -147.45(9) 2_655 .
V4 V7 O19 V4 -110.67(6) 2_655 .
V5 V7 O19 V4 -143.85(12) . .
V5 V7 O19 V4 -30.03(8) 2_655 .
O7 V7 O19 V5 -106.96(6) . .
O19 V7 O19 V5 73.04(6) 2_655 .
O18 V7 O19 V5 149.42(9) . .
O18 V7 O19 V5 -3.60(8) 2_655 .
V4 V7 O19 V5 143.85(12) . .
V4 V7 O19 V5 33.18(8) 2_655 .
V5 V7 O19 V5 113.82(6) 2_655 .
O8 V8 O20 V6 -105.82(6) . 2_655
O20 V8 O20 V6 74.18(6) 2_655 2_655
O16 V8 O20 V6 -4.02(8) 2_655 2_655
O16 V8 O20 V6 152.71(8) . 2_655
V2 V8 O20 V6 30.06(8) 2_655 2_655
V2 V8 O20 V6 149.35(11) . 2_655
V6 V8 O20 V6 117.64(6) . 2_655
O8 V8 O20 V2 104.83(6) . .
O20 V8 O20 V2 -75.17(6) 2_655 .
O16 V8 O20 V2 -153.37(8) 2_655 .
O16 V8 O20 V2 3.36(7) . .
V2 V8 O20 V2 -119.29(5) 2_655 .
V6 V8 O20 V2 -149.35(11) 2_655 .
V6 V8 O20 V2 -31.72(7) . .
O5 V5 O21 V1 137.1(2) . .
O17 V5 O21 V1 -123.9(2) . .
O19 V5 O21 V1 37.6(2) . .
O18 V5 O21 V1 -19.4(3) 2_655 .
O24 V5 O21 V1 -48.7(2) 2_655 .
V7 V5 O21 V1 19.7(2) . .
O3 V3 O22 V6 -142.6(2) . .
O17 V3 O22 V6 117.9(2) . .
O14 V3 O22 V6 -41.5(2) 2_655 .
O12 V3 O22 V6 36.7(4) . .
O24 V3 O22 V6 43.1(2) 2_655 .
K41 V3 O22 V6 -143.9(4) . .
O3 V3 O22 K41 1.4(3) . .
O17 V3 O22 K41 -98.1(3) . .
O14 V3 O22 K41 102.4(3) 2_655 .
O12 V3 O22 K41 -179.3(3) . .
O24 V3 O22 K41 -172.9(3) 2_655 .
O6 V6 O22 V3 137.2(2) . .
O15 V6 O22 V3 -118.9(2) . .
O16 V6 O22 V3 -4.9(4) . .
O20 V6 O22 V3 42.2(2) 2_655 .
O23 V6 O22 V3 -42.7(2) . .
V8 V6 O22 V3 26.3(3) . .
K41 V6 O22 V3 144.7(4) . .
O6 V6 O22 K41 -7.5(3) . .
O15 V6 O22 K41 96.4(3) . .
O16 V6 O22 K41 -149.6(3) . .
O20 V6 O22 K41 -102.5(3) 2_655 .
O23 V6 O22 K41 172.6(3) . .
V8 V6 O22 K41 -118.4(3) . .
O23 P1 O23 V1 -179.07(14) 2_655 .
O24 P1 O23 V1 -59.07(13) . .
O24 P1 O23 V1 60.98(13) 2_655 .
O23 P1 O23 V6 63.35(9) 2_655 .
O24 P1 O23 V6 -176.65(10) . .
O24 P1 O23 V6 -56.60(14) 2_655 .
O23 P1 O23 V2 -62.81(9) 2_655 .
O24 P1 O23 V2 57.19(14) . .
O24 P1 O23 V2 177.24(10) 2_655 .
O23 P1 O24 V4 55.62(13) . .
O23 P1 O24 V4 176.21(10) 2_655 .
O24 P1 O24 V4 -64.11(8) 2_655 .
O23 P1 O24 V5 -176.40(9) . 2_655
O23 P1 O24 V5 -55.80(13) 2_655 2_655
O24 P1 O24 V5 63.87(8) 2_655 2_655
O23 P1 O24 V3 -64.93(12) . 2_655
O23 P1 O24 V3 55.67(12) 2_655 2_655
O24 P1 O24 V3 175.35(13) 2_655 2_655
